data_2210178
loop_
_publ_author_name
'Fang, Hua'
'Zeng, Zhi-Ping'
'Fang, Mei-Juan'
'Ji, Tao'
'Zhao, Yu-Fen'

_publ_section_title
;
 (Dimethoxyphosphoryl)(phenyl)methyl benzoate
;
_journal_coeditor_code CS2009
_journal_issue 9
_journal_name_full 'Acta Crystallographica Section E'
_journal_page_first o3797
_journal_page_last o3798
_journal_paper_doi 10.1107/S1600536806028492
_journal_volume 62
_journal_year 2006
_chemical_formula_iupac 'C16 H17 O5 P'
_chemical_formula_moiety 'C16 H17 O5 P'
_chemical_formula_sum 'C16 H17 O5 P'
_chemical_formula_weight 320.27
_chemical_name_systematic
;
(Dimethoxyphosphoryl)(phenyl)methyl benzoate
;
_space_group_IT_number 61
_symmetry_cell_setting orthorhombic
_symmetry_space_group_name_Hall '-P 2ac 2ab'
_symmetry_space_group_name_H-M 'P b c a'
_atom_sites_solution_hydrogens geom
_atom_sites_solution_primary direct
_atom_sites_solution_secondary difmap
_audit_creation_method SHELXL-97
_cell_angle_alpha 90.00
_cell_angle_beta 90.00
_cell_angle_gamma 90.00
_cell_formula_units_Z 8
_cell_length_a 9.400(2)
_cell_length_b 10.739(2)
_cell_length_c 31.821(7)
_cell_measurement_reflns_used 4839
_cell_measurement_temperature 273(2)
_cell_measurement_theta_max 27.64
_cell_measurement_theta_min 2.25
_cell_volume 3212.2(12)
_computing_cell_refinement SMART
_computing_data_collection 'SMART (Bruker, 2001)'
_computing_data_reduction 'SAINT (Bruker, 2001)'
_computing_molecular_graphics 'ORTEP-3 (Farrugia, 1997) and PLATON (Spek, 2003)'
_computing_publication_material SHELXL97
_computing_structure_refinement 'SHELXL97 (Sheldrick, 1997)'
_computing_structure_solution 'SHELXS97 (Sheldrick, 1997)'
_diffrn_ambient_temperature 273(2)
_diffrn_measured_fraction_theta_full 0.968
_diffrn_measured_fraction_theta_max 0.968
_diffrn_measurement_device_type 'Bruker APEX area-detector'
_diffrn_measurement_method \f
_diffrn_radiation_monochromator graphite
_diffrn_radiation_source 'fine-focus sealed tube'
_diffrn_radiation_type MoK\a
_diffrn_radiation_wavelength 0.71073
_diffrn_reflns_av_R_equivalents 0.0702
_diffrn_reflns_av_sigmaI/netI 0.0768
_diffrn_reflns_limit_h_max 9
_diffrn_reflns_limit_h_min -12
_diffrn_reflns_limit_k_max 14
_diffrn_reflns_limit_k_min -13
_diffrn_reflns_limit_l_max 41
_diffrn_reflns_limit_l_min -42
_diffrn_reflns_number 18166
_diffrn_reflns_theta_full 28.30
_diffrn_reflns_theta_max 28.30
_diffrn_reflns_theta_min 1.28
_diffrn_standards_decay_% 0
_diffrn_standards_interval_count 0
_diffrn_standards_interval_time 0
_diffrn_standards_number 0
_exptl_absorpt_coefficient_mu 0.191
_exptl_absorpt_correction_T_max 0.979
_exptl_absorpt_correction_T_min 0.924
_exptl_absorpt_correction_type multi-scan
_exptl_absorpt_process_details '(SADABS; Bruker, 2001)'
_exptl_crystal_colour colorless
_exptl_crystal_density_diffrn 1.324
_exptl_crystal_density_method 'not measured'
_exptl_crystal_description chunk
_exptl_crystal_F_000 1344
_exptl_crystal_size_max 0.42
_exptl_crystal_size_mid 0.19
_exptl_crystal_size_min 0.11
_refine_diff_density_max 0.42
_refine_diff_density_min -0.41
_refine_ls_extinction_method none
_refine_ls_goodness_of_fit_ref 1.041
_refine_ls_hydrogen_treatment constr
_refine_ls_matrix_type full
_refine_ls_number_parameters 199
_refine_ls_number_reflns 3871
_refine_ls_number_restraints 0
_refine_ls_restrained_S_all 1.041
_refine_ls_R_factor_all 0.0774
_refine_ls_R_factor_gt 0.0602
_refine_ls_shift/su_max 0.001
_refine_ls_shift/su_mean 0.000
_refine_ls_structure_factor_coef Fsqd
_refine_ls_weighting_details 'calc w=1/[\s^2^(Fo^2^)+(0.0984P)^2^+0.4253P] where P=(Fo^2^+2Fc^2^)/3'
_refine_ls_weighting_scheme calc
_refine_ls_wR_factor_gt 0.1642
_refine_ls_wR_factor_ref 0.1784
_reflns_number_gt 2947
_reflns_number_total 3871
_reflns_threshold_expression I>2\s(I)
_cod_data_source_file cs2009.cif
_cod_data_source_block I
_cod_database_code 2210178
_cod_database_fobs_code 2210178

loop_
_symmetry_equiv_pos_as_xyz
'x, y, z'
'-x+1/2, -y, z+1/2'
'-x, y+1/2, -z+1/2'
'x+1/2, -y+1/2, -z'
'-x, -y, -z'
'x-1/2, y, -z-1/2'
'x, -y-1/2, z-1/2'
'-x-1/2, y-1/2, z'

loop_
_atom_site_type_symbol
_atom_site_label
_atom_site_fract_x
_atom_site_fract_y
_atom_site_fract_z
_atom_site_U_iso_or_equiv
_atom_site_adp_type
_atom_site_calc_flag
_atom_site_refinement_flags
_atom_site_occupancy
P P1 0.22706(6) 0.97319(4) 0.450230(15) 0.03784(19) Uani d . 1
O O1 0.2525(2) 1.10568(14) 0.44659(5) 0.0555(4) Uani d . 1
C C1 0.2702(2) 0.88137(18) 0.40425(6) 0.0376(4) Uani d . 1
H H1A 0.2438 0.7941 0.4088 0.045 Uiso calc R 1
O O2 0.31436(16) 0.90415(14) 0.48475(4) 0.0491(4) Uani d . 1
C C2 0.4227(2) 0.8904(2) 0.39177(6) 0.0442(5) Uani d . 1
O O3 0.06725(16) 0.94906(14) 0.45960(5) 0.0527(4) Uani d . 1
C C3 0.4733(3) 0.9918(3) 0.37020(9) 0.0679(7) Uani d . 1
H H3A 0.4123 1.0564 0.3629 0.081 Uiso calc R 1
O O4 0.17757(16) 0.93697(14) 0.37348(4) 0.0475(4) Uani d . 1
C C4 0.6148(5) 0.9972(4) 0.35951(11) 0.0974(12) Uani d . 1
H H4A 0.6495 1.0657 0.3448 0.117 Uiso calc R 1
O O5 0.1851(2) 0.76346(17) 0.33548(5) 0.0722(5) Uani d . 1
C C5 0.7036(4) 0.9038(5) 0.37020(13) 0.1042(13) Uani d . 1
H H5A 0.7992 0.9081 0.3627 0.125 Uiso calc R 1
C C6 0.6544(3) 0.8027(4) 0.39194(10) 0.0867(10) Uani d . 1
H H6A 0.7164 0.7390 0.3994 0.104 Uiso calc R 1
C C7 0.5140(3) 0.7954(2) 0.40270(7) 0.0573(6) Uani d . 1
H H7A 0.4801 0.7266 0.4174 0.069 Uiso calc R 1
C C8 0.0443(2) 0.9343(2) 0.31230(6) 0.0474(5) Uani d . 1
C C9 -0.0225(3) 0.8668(3) 0.28112(7) 0.0736(8) Uani d . 1
H H9A -0.0043 0.7822 0.2781 0.088 Uiso calc R 1
C C10 -0.1160(4) 0.9256(5) 0.25473(10) 0.1000(11) Uani d . 1
H H10A -0.1619 0.8803 0.2338 0.120 Uiso calc R 1
C C11 -0.1425(4) 1.0493(5) 0.25871(10) 0.0978(12) Uani d . 1
H H11A -0.2056 1.0884 0.2405 0.117 Uiso calc R 1
C C12 -0.0764(3) 1.1164(3) 0.28955(9) 0.0774(8) Uani d . 1
H H12A -0.0951 1.2010 0.2924 0.093 Uiso calc R 1
C C13 0.0177(3) 1.0589(2) 0.31633(7) 0.0567(6) Uani d . 1
H H13A 0.0632 1.1047 0.3372 0.068 Uiso calc R 1
C C14 0.1415(2) 0.8667(2) 0.34059(6) 0.0442(5) Uani d . 1
C C15 0.3264(4) 0.9603(3) 0.52534(8) 0.0784(9) Uani d . 1
H H15A 0.3829 0.9080 0.5432 0.118 Uiso calc R 1
H H15B 0.2333 0.9701 0.5373 0.118 Uiso calc R 1
H H15C 0.3710 1.0403 0.5227 0.118 Uiso calc R 1
C C16 0.0129(3) 0.8280(2) 0.46894(10) 0.0787(8) Uani d . 1
H H16A -0.0878 0.8331 0.4737 0.118 Uiso calc R 1
H H16B 0.0588 0.7962 0.4937 0.118 Uiso calc R 1
H H16C 0.0311 0.7732 0.4457 0.118 Uiso calc R 1

loop_
_atom_site_aniso_label
_atom_site_aniso_U_11
_atom_site_aniso_U_22
_atom_site_aniso_U_33
_atom_site_aniso_U_12
_atom_site_aniso_U_13
_atom_site_aniso_U_23
P1 0.0437(3) 0.0338(3) 0.0361(3) 0.00255(19) -0.00152(19) -0.00107(17)
O1 0.0796(11) 0.0346(8) 0.0525(9) -0.0034(7) -0.0035(8) -0.0013(6)
C1 0.0387(10) 0.0390(10) 0.0352(9) -0.0018(8) -0.0033(7) -0.0013(7)
O2 0.0609(10) 0.0508(9) 0.0358(7) 0.0123(7) -0.0064(6) -0.0025(6)
C2 0.0456(12) 0.0526(12) 0.0344(9) -0.0071(9) 0.0021(8) -0.0062(8)
O3 0.0450(9) 0.0478(9) 0.0654(10) 0.0078(7) 0.0096(7) -0.0028(7)
C3 0.0704(17) 0.0711(16) 0.0622(15) -0.0188(13) 0.0088(13) 0.0087(12)
O4 0.0546(9) 0.0475(8) 0.0404(7) 0.0051(7) -0.0145(6) -0.0057(6)
C4 0.085(2) 0.127(3) 0.081(2) -0.044(2) 0.0284(18) 0.003(2)
O5 0.0982(14) 0.0600(11) 0.0583(10) 0.0112(10) -0.0191(9) -0.0173(8)
C5 0.0512(19) 0.160(4) 0.102(3) -0.024(2) 0.0320(18) -0.029(3)
C6 0.0477(16) 0.124(3) 0.089(2) 0.0149(17) 0.0037(14) -0.020(2)
C7 0.0450(13) 0.0696(15) 0.0572(13) 0.0059(11) 0.0011(10) -0.0069(11)
C8 0.0430(11) 0.0665(14) 0.0326(10) -0.0079(10) 0.0011(8) -0.0009(8)
C9 0.0758(18) 0.094(2) 0.0508(14) -0.0052(15) -0.0187(13) -0.0141(12)
C10 0.094(3) 0.140(3) 0.0653(18) 0.001(2) -0.0412(18) -0.015(2)
C11 0.083(2) 0.146(3) 0.0642(19) 0.013(2) -0.0284(17) 0.017(2)
C12 0.081(2) 0.089(2) 0.0621(15) 0.0104(15) -0.0070(14) 0.0200(14)
C13 0.0569(14) 0.0718(15) 0.0413(11) -0.0054(11) -0.0026(10) 0.0079(10)
C14 0.0452(11) 0.0546(12) 0.0329(9) -0.0073(9) 0.0008(8) -0.0064(8)
C15 0.107(2) 0.086(2) 0.0415(13) 0.0257(16) -0.0179(14) -0.0092(12)
C16 0.0584(16) 0.0579(16) 0.120(2) -0.0097(13) 0.0280(16) -0.0112(15)

loop_
_atom_type_symbol
_atom_type_description
_atom_type_scat_dispersion_real
_atom_type_scat_dispersion_imag
_atom_type_scat_source
C C 0.0033 0.0016 'International Tables Vol C Tables 4.2.6.8 and 6.1.1.4'
H H 0.0000 0.0000 'International Tables Vol C Tables 4.2.6.8 and 6.1.1.4'
O O 0.0106 0.0060 'International Tables Vol C Tables 4.2.6.8 and 6.1.1.4'
P P 0.1023 0.0942 'International Tables Vol C Tables 4.2.6.8 and 6.1.1.4'

loop_
_geom_angle_atom_site_label_1
_geom_angle_atom_site_label_2
_geom_angle_atom_site_label_3
_geom_angle
_geom_angle_publ_flag
O1 P1 O3 109.83(10) no
O1 P1 O2 115.91(9) no
O3 P1 O2 107.13(9) no
O1 P1 C1 115.70(9) no
O3 P1 C1 106.31(9) no
O2 P1 C1 101.10(8) no
O4 C1 C2 111.93(16) no
O4 C1 P1 100.85(12) no
C2 C1 P1 113.29(13) no
O4 C1 H1A 110.1 no
C2 C1 H1A 110.1 no
P1 C1 H1A 110.1 no
C15 O2 P1 118.54(15) no
C3 C2 C7 119.8(2) no
C3 C2 C1 121.2(2) no
C7 C2 C1 118.94(19) no
C16 O3 P1 122.52(15) no
C2 C3 C4 119.5(3) no
C2 C3 H3A 120.2 no
C4 C3 H3A 120.2 no
C14 O4 C1 116.92(16) no
C5 C4 C3 120.3(3) no
C5 C4 H4A 119.8 no
C3 C4 H4A 119.8 no
C4 C5 C6 120.5(3) no
C4 C5 H5A 119.7 no
C6 C5 H5A 119.7 no
C7 C6 C5 119.9(3) no
C7 C6 H6A 120.0 no
C5 C6 H6A 120.0 no
C6 C7 C2 119.8(3) no
C6 C7 H7A 120.1 no
C2 C7 H7A 120.1 no
C13 C8 C9 119.9(2) no
C13 C8 C14 122.56(18) no
C9 C8 C14 117.6(2) no
C10 C9 C8 119.4(3) no
C10 C9 H9A 120.3 no
C8 C9 H9A 120.3 no
C11 C10 C9 120.8(3) no
C11 C10 H10A 119.6 no
C9 C10 H10A 119.6 no
C10 C11 C12 120.0(3) no
C10 C11 H11A 120.0 no
C12 C11 H11A 120.0 no
C11 C12 C13 120.0(3) no
C11 C12 H12A 120.0 no
C13 C12 H12A 120.0 no
C8 C13 C12 120.0(2) no
C8 C13 H13A 120.0 no
C12 C13 H13A 120.0 no
O5 C14 O4 123.0(2) no
O5 C14 C8 125.99(19) no
O4 C14 C8 111.00(18) no
O2 C15 H15A 109.5 no
O2 C15 H15B 109.5 no
H15A C15 H15B 109.5 no
O2 C15 H15C 109.5 no
H15A C15 H15C 109.5 no
H15B C15 H15C 109.5 no
O3 C16 H16A 109.5 no
O3 C16 H16B 109.5 no
H16A C16 H16B 109.5 no
O3 C16 H16C 109.5 no
H16A C16 H16C 109.5 no
H16B C16 H16C 109.5 no

loop_
_geom_bond_atom_site_label_1
_geom_bond_atom_site_label_2
_geom_bond_distance
_geom_bond_publ_flag
P1 O1 1.4476(16) no
P1 O3 1.5533(16) no
P1 O2 1.5587(14) no
P1 C1 1.8103(19) no
C1 O4 1.440(2) no
C1 C2 1.490(3) no
C1 H1A 0.9800 no
O2 C15 1.430(3) no
C2 C3 1.373(3) no
C2 C7 1.377(3) no
O3 C16 1.428(3) no
C3 C4 1.374(5) no
C3 H3A 0.9300 no
O4 C14 1.334(2) no
C4 C5 1.350(6) no
C4 H4A 0.9300 no
O5 C14 1.194(3) no
C5 C6 1.368(6) no
C5 H5A 0.9300 no
C6 C7 1.366(4) no
C6 H6A 0.9300 no
C7 H7A 0.9300 no
C8 C13 1.367(3) no
C8 C9 1.380(3) no
C8 C14 1.474(3) no
C9 C10 1.370(4) no
C9 H9A 0.9300 no
C10 C11 1.357(5) no
C10 H10A 0.9300 no
C11 C12 1.367(5) no
C11 H11A 0.9300 no
C12 C13 1.375(3) no
C12 H12A 0.9300 no
C13 H13A 0.9300 no
C15 H15A 0.9600 no
C15 H15B 0.9600 no
C15 H15C 0.9600 no
C16 H16A 0.9600 no
C16 H16B 0.9600 no
C16 H16C 0.9600 no

loop_
_geom_torsion_atom_site_label_1
_geom_torsion_atom_site_label_2
_geom_torsion_atom_site_label_3
_geom_torsion_atom_site_label_4
_geom_torsion
_geom_torsion_publ_flag
O1 P1 C1 O4 -59.90(15) no
O3 P1 C1 O4 62.31(14) no
O2 P1 C1 O4 174.04(11) no
O1 P1 C1 C2 59.87(17) no
O3 P1 C1 C2 -177.92(14) no
O2 P1 C1 C2 -66.19(16) no
O1 P1 O2 C15 44.5(2) no
O3 P1 O2 C15 -78.5(2) no
C1 P1 O2 C15 170.4(2) no
O4 C1 C2 C3 34.6(3) no
P1 C1 C2 C3 -78.6(2) no
O4 C1 C2 C7 -146.23(18) no
P1 C1 C2 C7 100.5(2) no
O1 P1 O3 C16 -173.64(19) no
O2 P1 O3 C16 -47.0(2) no
C1 P1 O3 C16 60.5(2) no
C7 C2 C3 C4 0.4(4) no
C1 C2 C3 C4 179.5(3) no
C2 C1 O4 C14 83.3(2) no
P1 C1 O4 C14 -155.98(14) no
C2 C3 C4 C5 -0.2(5) no
C3 C4 C5 C6 -0.3(6) no
C4 C5 C6 C7 0.5(6) no
C5 C6 C7 C2 -0.3(4) no
C3 C2 C7 C6 -0.1(4) no
C1 C2 C7 C6 -179.3(2) no
C13 C8 C9 C10 -0.6(4) no
C14 C8 C9 C10 178.6(3) no
C8 C9 C10 C11 0.6(6) no
C9 C10 C11 C12 -0.5(6) no
C10 C11 C12 C13 0.5(5) no
C9 C8 C13 C12 0.5(3) no
C14 C8 C13 C12 -178.6(2) no
C11 C12 C13 C8 -0.5(4) no
C1 O4 C14 O5 -1.9(3) no
C1 O4 C14 C8 178.75(16) no
C13 C8 C14 O5 -168.7(2) no
C9 C8 C14 O5 12.2(3) no
C13 C8 C14 O4 10.6(3) no
C9 C8 C14 O4 -168.5(2) no

loop_
_cod_related_entry_id
_cod_related_entry_database
_cod_related_entry_code
1 ChemSpider 8838824
